data_1568934
loop_
_publ_author_name
'Huerta-Zer\'on, Hilario D.'
'Spannenberg, Anke'
'Beller, Matthias'
'Junge, Henrik'

_publ_section_title
;
 {\m-2,2&#x2032;-(Ethane-1,2-diyl)bis[4,6-bis(trimethylsilyl)-1,3-dihydrocyclopenta[c]pyrrol-5-one]}bis[tricarbonyliron(0)]
;
_journal_coeditor_code BH4073
_journal_issue 4
_journal_name_full IUCrData
_journal_paper_doi 10.1107/S2414314623003462
_journal_volume 8
_journal_year 2023
_chemical_formula_iupac '[Fe2 (C28 H48 N2 O2 Si4) (C O)6]'
_chemical_formula_moiety 'C34 H48 Fe2 N2 O8 Si4'
_chemical_formula_sum 'C34 H48 Fe2 N2 O8 Si4'
_chemical_formula_weight 836.80
_chemical_name_systematic
{\m-2,2'-(Ethane-1,2-diyl)bis[4,6-bis(trimethylsilyl)-1,3-dihydrocyclopenta[<i>c</i>]pyrrol-5-one]}bis[tricarbonyliron(0)]
_space_group_crystal_system monoclinic
_space_group_IT_number 14
_space_group_name_Hall '-P 2yn'
_space_group_name_H-M_alt 'P 1 21/n 1'
_atom_sites_solution_hydrogens geom
_atom_sites_solution_primary direct
_atom_sites_solution_secondary difmap
_audit_creation_method SHELXL-2018/3
_cell_angle_alpha 90
_cell_angle_beta 112.0104(16)
_cell_angle_gamma 90
_cell_formula_units_Z 4
_cell_length_a 17.8815(13)
_cell_length_b 12.5896(10)
_cell_length_c 20.3917(16)
_cell_measurement_reflns_used 9955
_cell_measurement_temperature 150(2)
_cell_measurement_theta_max 28.22
_cell_measurement_theta_min 2.46
_cell_volume 4256.0(6)
_computing_cell_refinement
;
SAINT (Bruker, 2013)
;
_computing_data_collection
;
APEX2 (Bruker, 2014)
;
_computing_data_reduction
;
SAINT (Bruker, 2013)
;
_computing_molecular_graphics
;
XP in SHELXTL (Sheldrick, 2008)
;
_computing_publication_material
;
publCIF (Westrip, 2010)
;
_computing_structure_refinement
;
SHELXL2018 (Sheldrick, 2015)
;
_computing_structure_solution
;
SHELXS97 (Sheldrick, 2008)
;
_diffrn_ambient_temperature 150(2)
_diffrn_detector_area_resol_mean 8.3333
_diffrn_measured_fraction_theta_full 1.000
_diffrn_measured_fraction_theta_max 0.999
_diffrn_measurement_device_type 'Bruker APEXII CCD'
_diffrn_measurement_method '\f and \w scans'
_diffrn_radiation_type MoK\a
_diffrn_radiation_wavelength 0.71073
_diffrn_reflns_av_R_equivalents 0.0480
_diffrn_reflns_av_unetI/netI 0.0403
_diffrn_reflns_limit_h_max 24
_diffrn_reflns_limit_h_min -24
_diffrn_reflns_limit_k_max 16
_diffrn_reflns_limit_k_min -17
_diffrn_reflns_limit_l_max 27
_diffrn_reflns_limit_l_min -27
_diffrn_reflns_number 57670
_diffrn_reflns_theta_full 25.242
_diffrn_reflns_theta_max 28.779
_diffrn_reflns_theta_min 1.295
_diffrn_source 'fine-focus sealed tube'
_exptl_absorpt_coefficient_mu 0.840
_exptl_absorpt_correction_T_max 0.97
_exptl_absorpt_correction_T_min 0.86
_exptl_absorpt_correction_type multi-scan
_exptl_absorpt_process_details
;
(SADABS; Bruker, 2014)
;
_exptl_crystal_colour 'pale yellow'
_exptl_crystal_density_diffrn 1.306
_exptl_crystal_description plate
_exptl_crystal_F_000 1752
_exptl_crystal_size_max 0.18
_exptl_crystal_size_mid 0.17
_exptl_crystal_size_min 0.04
_refine_diff_density_max 0.471
_refine_diff_density_min -0.269
_refine_ls_extinction_method none
_refine_ls_goodness_of_fit_ref 1.001
_refine_ls_hydrogen_treatment constr
_refine_ls_matrix_type full
_refine_ls_number_constraints 0
_refine_ls_number_parameters 463
_refine_ls_number_reflns 11074
_refine_ls_number_restraints 0
_refine_ls_restrained_S_all 1.001
_refine_ls_R_factor_all 0.0700
_refine_ls_R_factor_gt 0.0380
_refine_ls_shift/su_max 0.002
_refine_ls_shift/su_mean 0.000
_refine_ls_structure_factor_coef Fsqd
_refine_ls_weighting_details 'w=1/[\s^2^(Fo^2^)+(0.0438P)^2^+1.0780P] where P=(Fo^2^+2Fc^2^)/3'
_refine_ls_weighting_scheme calc
_refine_ls_wR_factor_gt 0.0830
_refine_ls_wR_factor_ref 0.0962
_reflns_number_gt 7588
_reflns_number_total 11074
_reflns_threshold_expression 'I > 2\s(I)'
_cod_data_source_file bh4073.cif
_cod_data_source_block I
_cod_original_sg_symbol_H-M 'P 21/n'
_cod_database_code 1568934

loop_
_space_group_symop_operation_xyz
'x, y, z'
'-x+1/2, y+1/2, -z+1/2'
'-x, -y, -z'
'x-1/2, -y-1/2, z-1/2'

loop_
_atom_site_type_symbol
_atom_site_label
_atom_site_fract_x
_atom_site_fract_y
_atom_site_fract_z
_atom_site_U_iso_or_equiv
_atom_site_adp_type
_atom_site_calc_flag
_atom_site_occupancy
_atom_site_disorder_assembly
_atom_site_disorder_group
C C1 0.54321(11) 0.63613(14) 0.28191(10) 0.0253(4) Uani d 1 . .
H H1A 0.542523 0.627454 0.329938 0.030 Uiso calc 1 . .
H H1B 0.580562 0.582548 0.275743 0.030 Uiso calc 1 . .
C C2 0.45943(11) 0.61771(14) 0.22752(10) 0.0253(4) Uani d 1 . .
H H2A 0.421846 0.670743 0.233925 0.030 Uiso calc 1 . .
H H2B 0.459901 0.626777 0.179456 0.030 Uiso calc 1 . .
C C3 0.58418(12) 0.76032(14) 0.20761(10) 0.0239(4) Uani d 1 . .
H H3A 0.533264 0.781359 0.169093 0.029 Uiso calc 1 . .
H H3B 0.605961 0.696022 0.193141 0.029 Uiso calc 1 . .
C C4 0.64447(11) 0.84938(14) 0.22697(10) 0.0229(4) Uani d 1 . .
C C5 0.67853(12) 0.92754(14) 0.19534(10) 0.0256(4) Uani d 1 . .
C C6 0.75207(12) 0.96754(15) 0.25395(10) 0.0282(4) Uani d 1 . .
C C7 0.74542(12) 0.93201(15) 0.32135(10) 0.0275(4) Uani d 1 . .
C C8 0.68358(12) 0.85252(14) 0.30142(10) 0.0242(4) Uani d 1 . .
C C9 0.64977(12) 0.76639(15) 0.33303(10) 0.0262(4) Uani d 1 . .
H H9A 0.685394 0.703279 0.345309 0.031 Uiso calc 1 . .
H H9B 0.641462 0.791611 0.375784 0.031 Uiso calc 1 . .
C C10 0.75004(15) 0.9193(2) 0.08299(13) 0.0489(6) Uani d 1 . .
H H10A 0.743478 0.940491 0.034901 0.073 Uiso calc 1 . .
H H10B 0.756785 0.842055 0.087736 0.073 Uiso calc 1 . .
H H10C 0.797757 0.954243 0.117079 0.073 Uiso calc 1 . .
C C11 0.64146(15) 1.10465(17) 0.08631(13) 0.0458(6) Uani d 1 . .
H H11A 0.637865 1.123095 0.038534 0.069 Uiso calc 1 . .
H H11B 0.686335 1.143475 0.121156 0.069 Uiso calc 1 . .
H H11C 0.590981 1.123916 0.091725 0.069 Uiso calc 1 . .
C C12 0.56817(14) 0.88456(17) 0.04283(12) 0.0408(5) Uani d 1 . .
H H12A 0.521104 0.907238 0.052845 0.061 Uiso calc 1 . .
H H12B 0.577001 0.808302 0.052165 0.061 Uiso calc 1 . .
H H12C 0.558696 0.898826 -0.006898 0.061 Uiso calc 1 . .
C C13 0.80294(17) 0.89301(18) 0.47992(12) 0.0478(6) Uani d 1 . .
H H13A 0.844560 0.909761 0.526121 0.072 Uiso calc 1 . .
H H13B 0.802238 0.816259 0.471681 0.072 Uiso calc 1 . .
H H13C 0.750160 0.915638 0.479101 0.072 Uiso calc 1 . .
C C14 0.92329(15) 0.9168(2) 0.40640(14) 0.0595(8) Uani d 1 . .
H H14A 0.934169 0.954216 0.368779 0.089 Uiso calc 1 . .
H H14B 0.920101 0.840232 0.396958 0.089 Uiso calc 1 . .
H H14C 0.966896 0.931015 0.451963 0.089 Uiso calc 1 . .
C C15 0.82806(18) 1.10948(18) 0.42381(13) 0.0529(7) Uani d 1 . .
H H15A 0.841907 1.145488 0.387263 0.079 Uiso calc 1 . .
H H15B 0.868657 1.126231 0.470517 0.079 Uiso calc 1 . .
H H15C 0.774979 1.133635 0.421347 0.079 Uiso calc 1 . .
C C16 0.65391(16) 1.13489(17) 0.26192(13) 0.0435(6) Uani d 1 . .
C C17 0.52601(16) 0.99906(17) 0.20060(13) 0.0396(5) Uani d 1 . .
C C18 0.59376(14) 1.00138(17) 0.33755(12) 0.0378(5) Uani d 1 . .
C C19 0.35354(12) 0.48435(14) 0.17820(10) 0.0238(4) Uani d 1 . .
H H19A 0.360733 0.460784 0.134617 0.029 Uiso calc 1 . .
H H19B 0.316187 0.545683 0.166999 0.029 Uiso calc 1 . .
C C20 0.32403(11) 0.39541(13) 0.21124(9) 0.0212(4) Uani d 1 . .
C C21 0.26507(11) 0.31285(14) 0.19311(10) 0.0228(4) Uani d 1 . .
C C22 0.26143(11) 0.27612(15) 0.26133(10) 0.0239(4) Uani d 1 . .
C C23 0.33460(11) 0.31949(14) 0.31844(10) 0.0236(4) Uani d 1 . .
C C24 0.36530(11) 0.39952(14) 0.28545(9) 0.0216(4) Uani d 1 . .
C C25 0.42301(12) 0.49104(14) 0.30329(10) 0.0240(4) Uani d 1 . .
H H25A 0.400448 0.553799 0.318663 0.029 Uiso calc 1 . .
H H25B 0.475312 0.471854 0.340702 0.029 Uiso calc 1 . .
C C26 0.20472(17) 0.3520(2) 0.03474(11) 0.0503(7) Uani d 1 . .
H H26A 0.165123 0.330968 -0.011509 0.075 Uiso calc 1 . .
H H26B 0.259212 0.336653 0.036604 0.075 Uiso calc 1 . .
H H26C 0.199645 0.428263 0.041826 0.075 Uiso calc 1 . .
C C27 0.08705(14) 0.31461(19) 0.10881(13) 0.0452(6) Uani d 1 . .
H H27A 0.077609 0.273686 0.145860 0.068 Uiso calc 1 . .
H H27B 0.044058 0.299651 0.063014 0.068 Uiso calc 1 . .
H H27C 0.087316 0.390608 0.119287 0.068 Uiso calc 1 . .
C C28 0.19327(15) 0.13189(17) 0.08980(12) 0.0401(5) Uani d 1 . .
H H28A 0.188460 0.091525 0.129123 0.060 Uiso calc 1 . .
H H28B 0.245440 0.116581 0.086417 0.060 Uiso calc 1 . .
H H28C 0.149680 0.111422 0.045567 0.060 Uiso calc 1 . .
C C29 0.26805(16) 0.3313(2) 0.43367(13) 0.0481(6) Uani d 1 . .
H H29A 0.221455 0.288209 0.405390 0.072 Uiso calc 1 . .
H H29B 0.256378 0.406449 0.421768 0.072 Uiso calc 1 . .
H H29C 0.279097 0.320524 0.484041 0.072 Uiso calc 1 . .
C C30 0.37827(15) 0.14624(16) 0.43158(12) 0.0438(6) Uani d 1 . .
H H30A 0.425809 0.126390 0.421394 0.066 Uiso calc 1 . .
H H30B 0.331540 0.105284 0.401166 0.066 Uiso calc 1 . .
H H30C 0.388250 0.131041 0.481289 0.066 Uiso calc 1 . .
C C31 0.44746(15) 0.37099(18) 0.46791(12) 0.0459(6) Uani d 1 . .
H H31A 0.458876 0.359929 0.518313 0.069 Uiso calc 1 . .
H H31B 0.436422 0.446385 0.456374 0.069 Uiso calc 1 . .
H H31C 0.494221 0.348912 0.457217 0.069 Uiso calc 1 . .
C C32 0.41297(14) 0.24965(17) 0.17171(13) 0.0397(5) Uani d 1 . .
C C33 0.36184(14) 0.11454(16) 0.25217(12) 0.0361(5) Uani d 1 . .
C C34 0.48747(15) 0.25614(17) 0.30877(14) 0.0403(5) Uani d 1 . .
Fe Fe1 0.62688(2) 0.99611(2) 0.26491(2) 0.02856(8) Uani d 1 . .
Fe Fe2 0.38508(2) 0.25415(2) 0.24730(2) 0.02577(8) Uani d 1 . .
N N1 0.57218(10) 0.74294(12) 0.27495(8) 0.0240(3) Uani d 1 . .
N N2 0.43155(9) 0.51043(12) 0.23474(8) 0.0236(3) Uani d 1 . .
O O1 0.80358(9) 1.02818(12) 0.24807(8) 0.0372(4) Uani d 1 . .
O O2 0.67270(13) 1.22071(13) 0.25975(11) 0.0636(6) Uani d 1 . .
O O3 0.46212(12) 0.99708(15) 0.15841(11) 0.0586(5) Uani d 1 . .
O O4 0.57245(12) 1.00074(14) 0.38359(10) 0.0546(5) Uani d 1 . .
O O5 0.21195(8) 0.21317(11) 0.26877(7) 0.0316(3) Uani d 1 . .
O O6 0.42889(13) 0.24959(14) 0.12265(10) 0.0624(5) Uani d 1 . .
O O7 0.34550(12) 0.02768(12) 0.25565(10) 0.0543(5) Uani d 1 . .
O O8 0.55219(11) 0.26059(15) 0.34928(11) 0.0619(5) Uani d 1 . .
Si Si1 0.65890(4) 0.95934(4) 0.10059(3) 0.03152(13) Uani d 1 . .
Si Si2 0.82551(4) 0.96410(5) 0.40924(3) 0.03588(15) Uani d 1 . .
Si Si3 0.18610(4) 0.27641(4) 0.10551(3) 0.02961(13) Uani d 1 . .
Si Si4 0.35781(4) 0.29061(4) 0.41428(3) 0.03062(14) Uani d 1 . .

loop_
_atom_site_aniso_label
_atom_site_aniso_U_11
_atom_site_aniso_U_22
_atom_site_aniso_U_33
_atom_site_aniso_U_12
_atom_site_aniso_U_13
_atom_site_aniso_U_23
C1 0.0221(10) 0.0188(9) 0.0380(11) -0.0034(8) 0.0148(9) 0.0011(7)
C2 0.0235(10) 0.0190(9) 0.0367(10) -0.0038(8) 0.0150(9) 0.0021(7)
C3 0.0226(10) 0.0187(8) 0.0320(10) -0.0043(8) 0.0121(8) -0.0009(7)
C4 0.0196(10) 0.0182(8) 0.0341(10) -0.0004(7) 0.0137(8) -0.0021(7)
C5 0.0252(11) 0.0209(9) 0.0357(10) -0.0030(8) 0.0170(9) -0.0015(7)
C6 0.0290(11) 0.0238(10) 0.0386(11) -0.0050(8) 0.0205(10) -0.0045(8)
C7 0.0273(11) 0.0245(9) 0.0356(10) -0.0066(8) 0.0175(9) -0.0058(8)
C8 0.0245(10) 0.0195(8) 0.0335(10) -0.0025(8) 0.0166(9) -0.0026(7)
C9 0.0256(11) 0.0240(9) 0.0309(10) -0.0060(8) 0.0127(9) -0.0004(7)
C10 0.0511(16) 0.0623(16) 0.0440(13) -0.0006(13) 0.0303(13) 0.0026(12)
C11 0.0479(16) 0.0313(12) 0.0519(14) -0.0094(11) 0.0113(12) 0.0089(10)
C12 0.0448(15) 0.0298(11) 0.0404(12) 0.0012(10) 0.0073(11) 0.0016(9)
C13 0.0707(19) 0.0366(12) 0.0381(12) -0.0142(12) 0.0229(13) -0.0070(10)
C14 0.0347(15) 0.084(2) 0.0537(16) -0.0127(14) 0.0096(13) -0.0220(15)
C15 0.084(2) 0.0388(13) 0.0467(14) -0.0325(13) 0.0372(14) -0.0178(10)
C16 0.0567(16) 0.0245(11) 0.0629(16) -0.0025(11) 0.0380(14) -0.0038(10)
C17 0.0430(15) 0.0276(11) 0.0574(14) 0.0064(10) 0.0294(13) 0.0000(10)
C18 0.0413(14) 0.0277(10) 0.0519(13) -0.0031(10) 0.0261(12) -0.0062(9)
C19 0.0256(11) 0.0193(8) 0.0284(9) -0.0039(8) 0.0123(8) 0.0000(7)
C20 0.0211(10) 0.0177(8) 0.0270(9) 0.0001(7) 0.0113(8) 0.0005(7)
C21 0.0219(10) 0.0187(8) 0.0285(9) -0.0031(7) 0.0102(8) 0.0000(7)
C22 0.0216(10) 0.0218(9) 0.0304(10) -0.0020(7) 0.0121(9) 0.0007(7)
C23 0.0214(10) 0.0218(9) 0.0285(9) -0.0011(8) 0.0105(8) 0.0018(7)
C24 0.0183(10) 0.0188(8) 0.0288(9) -0.0008(7) 0.0101(8) 0.0013(7)
C25 0.0227(10) 0.0209(9) 0.0283(9) -0.0035(8) 0.0096(8) 0.0014(7)
C26 0.0654(18) 0.0487(14) 0.0306(12) -0.0167(13) 0.0109(12) 0.0034(10)
C27 0.0317(13) 0.0446(13) 0.0478(13) -0.0022(11) 0.0018(11) -0.0095(11)
C28 0.0470(15) 0.0324(11) 0.0424(12) -0.0122(10) 0.0184(11) -0.0111(9)
C29 0.0637(18) 0.0480(14) 0.0440(13) -0.0034(13) 0.0332(13) 0.0041(11)
C30 0.0545(16) 0.0286(11) 0.0400(12) -0.0059(11) 0.0080(11) 0.0116(9)
C31 0.0520(16) 0.0346(12) 0.0353(12) -0.0099(11) -0.0018(11) 0.0037(9)
C32 0.0446(14) 0.0281(11) 0.0566(14) 0.0037(10) 0.0306(12) 0.0001(10)
C33 0.0399(13) 0.0261(11) 0.0459(12) 0.0016(9) 0.0200(11) 0.0038(9)
C34 0.0336(14) 0.0301(11) 0.0593(15) 0.0060(10) 0.0200(12) 0.0011(10)
Fe1 0.03200(18) 0.01828(13) 0.04369(17) -0.00303(12) 0.02367(14) -0.00285(11)
Fe2 0.02530(16) 0.01803(13) 0.03728(16) -0.00013(11) 0.01553(13) 0.00141(11)
N1 0.0226(9) 0.0189(7) 0.0337(8) -0.0052(7) 0.0144(7) 0.0000(6)
N2 0.0219(9) 0.0198(7) 0.0308(8) -0.0045(6) 0.0119(7) 0.0008(6)
O1 0.0361(9) 0.0380(8) 0.0461(9) -0.0187(7) 0.0252(7) -0.0073(7)
O2 0.0911(16) 0.0238(9) 0.0954(15) -0.0126(9) 0.0573(13) -0.0054(8)
O3 0.0398(11) 0.0579(12) 0.0734(13) 0.0154(9) 0.0158(10) -0.0028(10)
O4 0.0680(13) 0.0533(11) 0.0628(11) -0.0043(9) 0.0477(11) -0.0100(9)
O5 0.0271(8) 0.0323(7) 0.0370(8) -0.0119(6) 0.0138(7) 0.0033(6)
O6 0.0900(16) 0.0528(11) 0.0730(13) 0.0060(10) 0.0633(12) 0.0004(9)
O7 0.0717(14) 0.0236(8) 0.0732(12) -0.0039(8) 0.0335(11) 0.0048(8)
O8 0.0292(10) 0.0589(12) 0.0848(14) 0.0089(9) 0.0068(10) -0.0031(10)
Si1 0.0348(3) 0.0280(3) 0.0339(3) -0.0022(3) 0.0154(3) 0.0038(2)
Si2 0.0408(4) 0.0352(3) 0.0345(3) -0.0163(3) 0.0174(3) -0.0126(2)
Si3 0.0327(3) 0.0258(3) 0.0275(3) -0.0085(2) 0.0081(2) -0.0032(2)
Si4 0.0376(4) 0.0256(3) 0.0261(3) -0.0057(2) 0.0090(3) 0.0049(2)

loop_
_atom_type_symbol
_atom_type_description
_atom_type_scat_dispersion_real
_atom_type_scat_dispersion_imag
_atom_type_scat_source
C C 0.0033 0.0016 'International Tables Vol C Tables 4.2.6.8 and 6.1.1.4'
H H 0.0000 0.0000 'International Tables Vol C Tables 4.2.6.8 and 6.1.1.4'
N N 0.0061 0.0033 'International Tables Vol C Tables 4.2.6.8 and 6.1.1.4'
O O 0.0106 0.0060 'International Tables Vol C Tables 4.2.6.8 and 6.1.1.4'
Si Si 0.0817 0.0704 'International Tables Vol C Tables 4.2.6.8 and 6.1.1.4'
Fe Fe 0.3463 0.8444 'International Tables Vol C Tables 4.2.6.8 and 6.1.1.4'

loop_
_geom_angle_atom_site_label_1
_geom_angle_atom_site_label_2
_geom_angle_atom_site_label_3
_geom_angle_site_symmetry_1
_geom_angle_site_symmetry_3
_geom_angle
_geom_angle_publ_flag
N1 C1 C2 . . 111.02(15) ?
N1 C1 H1A . . 109.4 ?
C2 C1 H1A . . 109.4 ?
N1 C1 H1B . . 109.4 ?
C2 C1 H1B . . 109.4 ?
H1A C1 H1B . . 108.0 ?
N2 C2 C1 . . 110.40(15) ?
N2 C2 H2A . . 109.6 ?
C1 C2 H2A . . 109.6 ?
N2 C2 H2B . . 109.6 ?
C1 C2 H2B . . 109.6 ?
H2A C2 H2B . . 108.1 ?
N1 C3 C4 . . 101.86(14) ?
N1 C3 H3A . . 111.4 ?
C4 C3 H3A . . 111.4 ?
N1 C3 H3B . . 111.4 ?
C4 C3 H3B . . 111.4 ?
H3A C3 H3B . . 109.3 ?
C8 C4 C5 . . 109.99(16) ?
C8 C4 C3 . . 108.69(15) ?
C5 C4 C3 . . 141.19(17) ?
C8 C4 Fe1 . . 69.96(10) ?
C5 C4 Fe1 . . 72.85(10) ?
C3 C4 Fe1 . . 124.69(13) ?
C4 C5 C6 . . 105.47(16) ?
C4 C5 Si1 . . 131.67(15) ?
C6 C5 Si1 . . 121.43(13) ?
C4 C5 Fe1 . . 67.48(10) ?
C6 C5 Fe1 . . 78.65(11) ?
Si1 C5 Fe1 . . 129.51(10) ?
O1 C6 C7 . . 126.44(18) ?
O1 C6 C5 . . 126.50(18) ?
C7 C6 C5 . . 106.60(15) ?
O1 C6 Fe1 . . 133.07(15) ?
C7 C6 Fe1 . . 63.40(10) ?
C5 C6 Fe1 . . 62.96(10) ?
C8 C7 C6 . . 105.53(16) ?
C8 C7 Si2 . . 130.90(15) ?
C6 C7 Si2 . . 121.39(14) ?
C8 C7 Fe1 . . 67.03(11) ?
C6 C7 Fe1 . . 78.33(12) ?
Si2 C7 Fe1 . . 132.64(10) ?
C4 C8 C7 . . 110.03(16) ?
C4 C8 C9 . . 108.93(16) ?
C7 C8 C9 . . 140.88(18) ?
C4 C8 Fe1 . . 70.11(10) ?
C7 C8 Fe1 . . 73.37(11) ?
C9 C8 Fe1 . . 124.35(13) ?
N1 C9 C8 . . 102.04(15) ?
N1 C9 H9A . . 111.4 ?
C8 C9 H9A . . 111.4 ?
N1 C9 H9B . . 111.4 ?
C8 C9 H9B . . 111.4 ?
H9A C9 H9B . . 109.2 ?
Si1 C10 H10A . . 109.5 ?
Si1 C10 H10B . . 109.5 ?
H10A C10 H10B . . 109.5 ?
Si1 C10 H10C . . 109.5 ?
H10A C10 H10C . . 109.5 ?
H10B C10 H10C . . 109.5 ?
Si1 C11 H11A . . 109.5 ?
Si1 C11 H11B . . 109.5 ?
H11A C11 H11B . . 109.5 ?
Si1 C11 H11C . . 109.5 ?
H11A C11 H11C . . 109.5 ?
H11B C11 H11C . . 109.5 ?
Si1 C12 H12A . . 109.5 ?
Si1 C12 H12B . . 109.5 ?
H12A C12 H12B . . 109.5 ?
Si1 C12 H12C . . 109.5 ?
H12A C12 H12C . . 109.5 ?
H12B C12 H12C . . 109.5 ?
Si2 C13 H13A . . 109.5 ?
Si2 C13 H13B . . 109.5 ?
H13A C13 H13B . . 109.5 ?
Si2 C13 H13C . . 109.5 ?
H13A C13 H13C . . 109.5 ?
H13B C13 H13C . . 109.5 ?
Si2 C14 H14A . . 109.5 ?
Si2 C14 H14B . . 109.5 ?
H14A C14 H14B . . 109.5 ?
Si2 C14 H14C . . 109.5 ?
H14A C14 H14C . . 109.5 ?
H14B C14 H14C . . 109.5 ?
Si2 C15 H15A . . 109.5 ?
Si2 C15 H15B . . 109.5 ?
H15A C15 H15B . . 109.5 ?
Si2 C15 H15C . . 109.5 ?
H15A C15 H15C . . 109.5 ?
H15B C15 H15C . . 109.5 ?
O2 C16 Fe1 . . 178.1(2) ?
O3 C17 Fe1 . . 177.2(2) ?
O4 C18 Fe1 . . 177.5(2) ?
N2 C19 C20 . . 101.75(14) ?
N2 C19 H19A . . 111.4 ?
C20 C19 H19A . . 111.4 ?
N2 C19 H19B . . 111.4 ?
C20 C19 H19B . . 111.4 ?
H19A C19 H19B . . 109.3 ?
C24 C20 C21 . . 110.02(15) ?
C24 C20 C19 . . 108.84(15) ?
C21 C20 C19 . . 140.99(17) ?
C24 C20 Fe2 . . 69.96(10) ?
C21 C20 Fe2 . . 72.94(10) ?
C19 C20 Fe2 . . 124.93(13) ?
C20 C21 C22 . . 105.71(15) ?
C20 C21 Si3 . . 130.20(14) ?
C22 C21 Si3 . . 122.23(13) ?
C20 C21 Fe2 . . 67.54(10) ?
C22 C21 Fe2 . . 78.31(11) ?
Si3 C21 Fe2 . . 131.21(10) ?
O5 C22 C21 . . 126.57(18) ?
O5 C22 C23 . . 126.62(17) ?
C21 C22 C23 . . 106.43(15) ?
O5 C22 Fe2 . . 133.44(14) ?
C21 C22 Fe2 . . 63.29(10) ?
C23 C22 Fe2 . . 63.13(10) ?
C24 C23 C22 . . 105.65(15) ?
C24 C23 Si4 . . 130.75(14) ?
C22 C23 Si4 . . 121.98(13) ?
C24 C23 Fe2 . . 67.55(10) ?
C22 C23 Fe2 . . 78.43(10) ?
Si4 C23 Fe2 . . 130.34(10) ?
C20 C24 C23 . . 109.83(16) ?
C20 C24 C25 . . 108.88(15) ?
C23 C24 C25 . . 141.13(17) ?
C20 C24 Fe2 . . 70.10(10) ?
C23 C24 Fe2 . . 72.77(10) ?
C25 C24 Fe2 . . 124.90(13) ?
N2 C25 C24 . . 101.70(14) ?
N2 C25 H25A . . 111.4 ?
C24 C25 H25A . . 111.4 ?
N2 C25 H25B . . 111.4 ?
C24 C25 H25B . . 111.4 ?
H25A C25 H25B . . 109.3 ?
Si3 C26 H26A . . 109.5 ?
Si3 C26 H26B . . 109.5 ?
H26A C26 H26B . . 109.5 ?
Si3 C26 H26C . . 109.5 ?
H26A C26 H26C . . 109.5 ?
H26B C26 H26C . . 109.5 ?
Si3 C27 H27A . . 109.5 ?
Si3 C27 H27B . . 109.5 ?
H27A C27 H27B . . 109.5 ?
Si3 C27 H27C . . 109.5 ?
H27A C27 H27C . . 109.5 ?
H27B C27 H27C . . 109.5 ?
Si3 C28 H28A . . 109.5 ?
Si3 C28 H28B . . 109.5 ?
H28A C28 H28B . . 109.5 ?
Si3 C28 H28C . . 109.5 ?
H28A C28 H28C . . 109.5 ?
H28B C28 H28C . . 109.5 ?
Si4 C29 H29A . . 109.5 ?
Si4 C29 H29B . . 109.5 ?
H29A C29 H29B . . 109.5 ?
Si4 C29 H29C . . 109.5 ?
H29A C29 H29C . . 109.5 ?
H29B C29 H29C . . 109.5 ?
Si4 C30 H30A . . 109.5 ?
Si4 C30 H30B . . 109.5 ?
H30A C30 H30B . . 109.5 ?
Si4 C30 H30C . . 109.5 ?
H30A C30 H30C . . 109.5 ?
H30B C30 H30C . . 109.5 ?
Si4 C31 H31A . . 109.5 ?
Si4 C31 H31B . . 109.5 ?
H31A C31 H31B . . 109.5 ?
Si4 C31 H31C . . 109.5 ?
H31A C31 H31C . . 109.5 ?
H31B C31 H31C . . 109.5 ?
O6 C32 Fe2 . . 177.6(2) ?
O7 C33 Fe2 . . 178.1(2) ?
O8 C34 Fe2 . . 177.4(2) ?
C17 Fe1 C18 . . 92.89(11) ?
C17 Fe1 C16 . . 99.37(11) ?
C18 Fe1 C16 . . 99.58(10) ?
C17 Fe1 C8 . . 120.34(9) ?
C18 Fe1 C8 . . 90.23(9) ?
C16 Fe1 C8 . . 138.60(10) ?
C17 Fe1 C4 . . 89.84(9) ?
C18 Fe1 C4 . . 119.05(8) ?
C16 Fe1 C4 . . 139.83(9) ?
C8 Fe1 C4 . . 39.93(7) ?
C17 Fe1 C5 . . 95.12(9) ?
C18 Fe1 C5 . . 157.02(9) ?
C16 Fe1 C5 . . 100.30(9) ?
C8 Fe1 C5 . . 67.16(7) ?
C4 Fe1 C5 . . 39.66(7) ?
C17 Fe1 C7 . . 156.80(8) ?
C18 Fe1 C7 . . 97.83(9) ?
C16 Fe1 C7 . . 99.04(10) ?
C8 Fe1 C7 . . 39.59(7) ?
C4 Fe1 C7 . . 66.97(7) ?
C5 Fe1 C7 . . 67.72(7) ?
C17 Fe1 C6 . . 131.71(9) ?
C18 Fe1 C6 . . 134.73(9) ?
C16 Fe1 C6 . . 82.52(9) ?
C8 Fe1 C6 . . 63.05(7) ?
C4 Fe1 C6 . . 63.03(7) ?
C5 Fe1 C6 . . 38.40(7) ?
C7 Fe1 C6 . . 38.27(7) ?
C34 Fe2 C32 . . 93.53(11) ?
C34 Fe2 C33 . . 99.79(10) ?
C32 Fe2 C33 . . 99.18(10) ?
C34 Fe2 C24 . . 89.91(9) ?
C32 Fe2 C24 . . 119.57(8) ?
C33 Fe2 C24 . . 139.44(9) ?
C34 Fe2 C20 . . 120.07(9) ?
C32 Fe2 C20 . . 90.07(9) ?
C33 Fe2 C20 . . 138.48(9) ?
C24 Fe2 C20 . . 39.93(7) ?
C34 Fe2 C23 . . 95.77(9) ?
C32 Fe2 C23 . . 157.01(8) ?
C33 Fe2 C23 . . 99.89(9) ?
C24 Fe2 C23 . . 39.68(7) ?
C20 Fe2 C23 . . 67.09(7) ?
C34 Fe2 C21 . . 156.91(8) ?
C32 Fe2 C21 . . 96.61(9) ?
C33 Fe2 C21 . . 99.00(9) ?
C24 Fe2 C21 . . 67.04(7) ?
C20 Fe2 C21 . . 39.53(7) ?
C23 Fe2 C21 . . 67.78(7) ?
C34 Fe2 C22 . . 132.48(9) ?
C32 Fe2 C22 . . 133.40(9) ?
C33 Fe2 C22 . . 82.09(8) ?
C24 Fe2 C22 . . 63.20(7) ?
C20 Fe2 C22 . . 63.10(7) ?
C23 Fe2 C22 . . 38.45(7) ?
C21 Fe2 C22 . . 38.40(6) ?
C1 N1 C9 . . 111.42(14) ?
C1 N1 C3 . . 113.81(14) ?
C9 N1 C3 . . 107.12(14) ?
C2 N2 C19 . . 112.58(14) ?
C2 N2 C25 . . 113.92(14) ?
C19 N2 C25 . . 107.39(14) ?
C11 Si1 C12 . . 110.03(11) ?
C11 Si1 C10 . . 110.07(12) ?
C12 Si1 C10 . . 111.00(12) ?
C11 Si1 C5 . . 109.10(10) ?
C12 Si1 C5 . . 109.03(10) ?
C10 Si1 C5 . . 107.54(10) ?
C15 Si2 C13 . . 110.48(10) ?
C15 Si2 C14 . . 110.67(13) ?
C13 Si2 C14 . . 110.31(13) ?
C15 Si2 C7 . . 109.32(11) ?
C13 Si2 C7 . . 109.08(10) ?
C14 Si2 C7 . . 106.89(10) ?
C26 Si3 C28 . . 108.84(11) ?
C26 Si3 C27 . . 110.21(12) ?
C28 Si3 C27 . . 112.77(11) ?
C26 Si3 C21 . . 108.94(10) ?
C28 Si3 C21 . . 109.15(9) ?
C27 Si3 C21 . . 106.86(9) ?
C30 Si4 C29 . . 110.60(11) ?
C30 Si4 C31 . . 110.73(11) ?
C29 Si4 C31 . . 110.26(12) ?
C30 Si4 C23 . . 109.75(10) ?
C29 Si4 C23 . . 107.23(10) ?
C31 Si4 C23 . . 108.17(10) ?

loop_
_geom_bond_atom_site_label_1
_geom_bond_atom_site_label_2
_geom_bond_site_symmetry_2
_geom_bond_distance
_geom_bond_publ_flag
C1 N1 . 1.467(2) ?
C1 C2 . 1.511(3) ?
C1 H1A . 0.9900 ?
C1 H1B . 0.9900 ?
C2 N2 . 1.466(2) ?
C2 H2A . 0.9900 ?
C2 H2B . 0.9900 ?
C3 N1 . 1.483(2) ?
C3 C4 . 1.502(2) ?
C3 H3A . 0.9900 ?
C3 H3B . 0.9900 ?
C4 C8 . 1.414(3) ?
C4 C5 . 1.432(2) ?
C4 Fe1 . 2.0719(17) ?
C5 C6 . 1.494(3) ?
C5 Si1 . 1.873(2) ?
C5 Fe1 . 2.1431(18) ?
C6 O1 . 1.236(2) ?
C6 C7 . 1.492(3) ?
C6 Fe1 . 2.3591(19) ?
C7 C8 . 1.433(3) ?
C7 Si2 . 1.872(2) ?
C7 Fe1 . 2.154(2) ?
C8 C9 . 1.500(2) ?
C8 Fe1 . 2.0698(19) ?
C9 N1 . 1.478(2) ?
C9 H9A . 0.9900 ?
C9 H9B . 0.9900 ?
C10 Si1 . 1.865(2) ?
C10 H10A . 0.9800 ?
C10 H10B . 0.9800 ?
C10 H10C . 0.9800 ?
C11 Si1 . 1.860(2) ?
C11 H11A . 0.9800 ?
C11 H11B . 0.9800 ?
C11 H11C . 0.9800 ?
C12 Si1 . 1.864(2) ?
C12 H12A . 0.9800 ?
C12 H12B . 0.9800 ?
C12 H12C . 0.9800 ?
C13 Si2 . 1.865(2) ?
C13 H13A . 0.9800 ?
C13 H13B . 0.9800 ?
C13 H13C . 0.9800 ?
C14 Si2 . 1.869(3) ?
C14 H14A . 0.9800 ?
C14 H14B . 0.9800 ?
C14 H14C . 0.9800 ?
C15 Si2 . 1.852(2) ?
C15 H15A . 0.9800 ?
C15 H15B . 0.9800 ?
C15 H15C . 0.9800 ?
C16 O2 . 1.137(3) ?
C16 Fe1 . 1.820(2) ?
C17 O3 . 1.144(3) ?
C17 Fe1 . 1.789(3) ?
C18 O4 . 1.138(3) ?
C18 Fe1 . 1.791(2) ?
C19 N2 . 1.476(2) ?
C19 C20 . 1.501(2) ?
C19 H19A . 0.9900 ?
C19 H19B . 0.9900 ?
C20 C24 . 1.414(3) ?
C20 C21 . 1.427(2) ?
C20 Fe2 . 2.0721(18) ?
C21 C22 . 1.490(2) ?
C21 Si3 . 1.8721(19) ?
C21 Fe2 . 2.1435(19) ?
C22 O5 . 1.239(2) ?
C22 C23 . 1.491(3) ?
C22 Fe2 . 2.3497(18) ?
C23 C24 . 1.430(2) ?
C23 Si4 . 1.8750(19) ?
C23 Fe2 . 2.1394(18) ?
C24 C25 . 1.498(2) ?
C24 Fe2 . 2.0702(18) ?
C25 N2 . 1.482(2) ?
C25 H25A . 0.9900 ?
C25 H25B . 0.9900 ?
C26 Si3 . 1.860(2) ?
C26 H26A . 0.9800 ?
C26 H26B . 0.9800 ?
C26 H26C . 0.9800 ?
C27 Si3 . 1.861(2) ?
C27 H27A . 0.9800 ?
C27 H27B . 0.9800 ?
C27 H27C . 0.9800 ?
C28 Si3 . 1.860(2) ?
C28 H28A . 0.9800 ?
C28 H28B . 0.9800 ?
C28 H28C . 0.9800 ?
C29 Si4 . 1.863(2) ?
C29 H29A . 0.9800 ?
C29 H29B . 0.9800 ?
C29 H29C . 0.9800 ?
C30 Si4 . 1.862(2) ?
C30 H30A . 0.9800 ?
C30 H30B . 0.9800 ?
C30 H30C . 0.9800 ?
C31 Si4 . 1.864(2) ?
C31 H31A . 0.9800 ?
C31 H31B . 0.9800 ?
C31 H31C . 0.9800 ?
C32 O6 . 1.138(3) ?
C32 Fe2 . 1.790(2) ?
C33 O7 . 1.141(2) ?
C33 Fe2 . 1.817(2) ?
C34 O8 . 1.144(3) ?
C34 Fe2 . 1.790(3) ?
